data_7129506
loop_
_publ_author_name
'Kosugi, Kento'
'Kashima, Hina'
'Kondo, Mio'
'Masaoka, Shigeyuki'

_publ_section_title
;
 Copper(II) tetrakis(pentafluorophenyl)porphyrin: Highly Active
 Copper-based Molecular Catalyst for Electrochemical CO2 Reduction
;
_journal_name_full 'Chemical Communications'
_journal_paper_doi 10.1039/D1CC05880K
_journal_year 2022
_chemical_formula_moiety 'C44 H8 Cu F20 N4, 2(C2 H3 N)'
_chemical_formula_sum 'C48 H14 Cu F20 N6'
_chemical_formula_weight 1118.19
_space_group_crystal_system monoclinic
_space_group_IT_number 14
_space_group_name_Hall '-P 2yn'
_space_group_name_H-M_alt 'P 1 21/n 1'
_atom_sites_solution_hydrogens geom
_atom_sites_solution_primary dual
_audit_creation_date 2021-06-21
_audit_creation_method
;
Olex2 1.2
(compiled 2018.05.29 svn.r3508 for OlexSys, GUI svn.r5506)
;
_audit_update_record
;
2021-09-20 deposited with the CCDC.	2022-01-04 downloaded from the CCDC.
;
_cell_angle_alpha 90
_cell_angle_beta 115.758(5)
_cell_angle_gamma 90
_cell_formula_units_Z 2
_cell_length_a 13.9205(7)
_cell_length_b 11.2461(5)
_cell_length_c 15.0429(6)
_cell_measurement_reflns_used 8713
_cell_measurement_temperature 123(2)
_cell_measurement_theta_max 27.9580
_cell_measurement_theta_min 2.3630
_cell_volume 2120.99(19)
_computing_cell_refinement 'CrysAlisPro 1.171.41.93a (Rigaku OD, 2020)'
_computing_data_collection 'CrysAlisPro 1.171.41.93a (Rigaku OD, 2020)'
_computing_data_reduction 'CrysAlisPro 1.171.41.93a (Rigaku OD, 2020)'
_computing_molecular_graphics 'Olex2 (Dolomanov et al., 2009)'
_computing_publication_material 'Olex2 (Dolomanov et al., 2009)'
_computing_structure_refinement 'ShelXL (Sheldrick, 2015)'
_computing_structure_solution 'ShelXT (Sheldrick, 2015)'
_diffrn_ambient_temperature 123(2)
_diffrn_detector 'Hybrid Pixel Array Detector'
_diffrn_detector_area_resol_mean 10.0000
_diffrn_detector_type HyPix
_diffrn_measured_fraction_theta_full 0.998
_diffrn_measured_fraction_theta_max 0.854
_diffrn_measurement_details
;
List of Runs (angles in degrees, time in seconds):

  # Type    Start    End  Width  t~exp~   \w     \q     \k     \f   Frames
#--------------------------------------------------------------------------
  1  \w    -24.00  27.00   0.50   90.00    --  -11.26 -99.00 -60.00  102
  2  \w     34.00  59.00   0.50   90.00    --   12.36-161.00 -24.00   50
  3  \w     26.00  51.00   0.50   90.00    --   12.36-117.00 126.00   50
  4  \w    -25.00  21.00   0.50   90.00    --  -11.26 -99.00  30.00   92
  5  \w    -26.00  48.00   0.50   90.00    --   12.36 -99.00  60.00  148
  6  \w    -19.00  27.00   0.50   90.00    --  -11.26 -99.00-120.00   92
  7  \w    -66.00 -38.00   0.50   90.00    --  -11.26-178.00 -90.00   56
  8  \w    -76.00 -51.00   0.50   90.00    --  -11.26-178.00 -60.00   50
  9  \w    -44.00 -18.00   0.50   90.00    --  -11.26 117.00-146.00   52
 10  \w    -82.00 -57.00   0.50   90.00    --  -11.26 161.00   4.00   50
 11  \w     39.00  82.00   0.50   90.00    --   12.36 178.00  30.00   86
;
_diffrn_measurement_device 'four-circle diffractometer'
_diffrn_measurement_device_type 'XtaLAB Synergy, Single source at offset/far, HyPix'
_diffrn_measurement_method '\w scans'
_diffrn_orient_matrix_type 'CrysAlisPro convention (1999,Acta A55,543-557)'
_diffrn_orient_matrix_UB_11 -0.0125725000
_diffrn_orient_matrix_UB_12 0.0614219000
_diffrn_orient_matrix_UB_13 -0.0075822000
_diffrn_orient_matrix_UB_21 -0.0500209000
_diffrn_orient_matrix_UB_22 -0.0112049000
_diffrn_orient_matrix_UB_23 0.0002823000
_diffrn_orient_matrix_UB_31 0.0233098000
_diffrn_orient_matrix_UB_32 0.0090965000
_diffrn_orient_matrix_UB_33 0.0517680000
_diffrn_radiation_monochromator mirror
_diffrn_radiation_probe x-ray
_diffrn_radiation_type MoK\a
_diffrn_radiation_wavelength 0.71073
_diffrn_reflns_av_R_equivalents 0.0378
_diffrn_reflns_av_unetI/netI 0.0406
_diffrn_reflns_Laue_measured_fraction_full 0.998
_diffrn_reflns_Laue_measured_fraction_max 0.854
_diffrn_reflns_limit_h_max 20
_diffrn_reflns_limit_h_min -19
_diffrn_reflns_limit_k_max 16
_diffrn_reflns_limit_k_min -14
_diffrn_reflns_limit_l_max 19
_diffrn_reflns_limit_l_min -21
_diffrn_reflns_number 24245
_diffrn_reflns_point_group_measured_fraction_full 0.998
_diffrn_reflns_point_group_measured_fraction_max 0.854
_diffrn_reflns_theta_full 25.242
_diffrn_reflns_theta_max 31.086
_diffrn_reflns_theta_min 2.354
_diffrn_source 'micro-focus sealed X-ray tube'
_diffrn_source_type 'PhotonJet (Mo) X-ray Source'
_exptl_absorpt_coefficient_mu 0.650
_exptl_absorpt_correction_T_max 1.00000
_exptl_absorpt_correction_T_min 0.64468
_exptl_absorpt_correction_type multi-scan
_exptl_absorpt_process_details
;
CrysAlisPro 1.171.41.93a (Rigaku Oxford Diffraction, 2020)
Empirical absorption correction using spherical harmonics,
implemented in SCALE3 ABSPACK scaling algorithm.
;
_exptl_crystal_colour red
_exptl_crystal_density_diffrn 1.751
_exptl_crystal_description plate
_exptl_crystal_F_000 1106
_exptl_crystal_size_max 1.043
_exptl_crystal_size_mid 0.308
_exptl_crystal_size_min 0.105
_refine_diff_density_max 0.725
_refine_diff_density_min -0.297
_refine_diff_density_rms 0.082
_refine_ls_extinction_method none
_refine_ls_goodness_of_fit_ref 1.160
_refine_ls_hydrogen_treatment constr
_refine_ls_matrix_type full
_refine_ls_number_parameters 402
_refine_ls_number_reflns 5827
_refine_ls_number_restraints 435
_refine_ls_restrained_S_all 1.155
_refine_ls_R_factor_all 0.1455
_refine_ls_R_factor_gt 0.0954
_refine_ls_shift/su_max 0.000
_refine_ls_shift/su_mean 0.000
_refine_ls_structure_factor_coef Fsqd
_refine_ls_weighting_details 'w=1/[\s^2^(Fo^2^)+(0.0863P)^2^+2.7596P] where P=(Fo^2^+2Fc^2^)/3'
_refine_ls_weighting_scheme calc
_refine_ls_wR_factor_gt 0.2199
_refine_ls_wR_factor_ref 0.2428
_reflns_Friedel_coverage 0.000
_reflns_number_gt 3483
_reflns_number_total 5827
_reflns_threshold_expression 'I > 2\s(I)'
_cod_data_source_file d1cc05880k2.cif
_cod_data_source_block cupfp_2nd
_cod_original_cell_volume 2120.99(18)
_cod_database_code 7129506
_shelxl_version_number 2014-3
_chemical_oxdiff_formula C44H8F20N4Cu
_shelx_space_group_comment
;
The symmetry employed for this shelxl refinement is uniquely defined
by the following loop, which should always be used as a source of
symmetry information in preference to the above space-group names.
They are only intended as comments.
;
_reflns_odcompleteness_completeness 99.71
_reflns_odcompleteness_iscentric 1
_reflns_odcompleteness_theta 27.42
_olex2_refinement_description
;
1. Fixed Uiso
 At 1.2 times of:
  All C(H) groups
 At 1.5 times of:
  All C(H,H,H) groups
2. Uiso/Uaniso restraints and constraints
Uanis(C204) \\sim Ueq: with sigma of 0.05 and sigma for terminal atoms of 0.1
Uanis(F109) \\sim Ueq, Uanis(F210) \\sim Ueq, Uanis(F110) \\sim Ueq,
Uanis(C105) \\sim Ueq: with sigma of 0.05 and sigma for terminal atoms of 0.1
3. Rigid body (RIGU) restrains
 All non-hydrogen atoms
 with sigma for 1-2 distances of 0.004 and sigma for 1-3 distances of 0.004
4. Others
 Sof(C201)=Sof(C202)=Sof(C203)=Sof(C204)=Sof(C205)=Sof(C206)=Sof(F207)=
 Sof(F208)=Sof(F209)=Sof(F210)=Sof(F211)=1-FVAR(1)
 Sof(F107)=Sof(C106)=Sof(C101)=Sof(C102)=Sof(C103)=Sof(C104)=Sof(C105)=
 Sof(F108)=Sof(F110)=Sof(F111)=Sof(F109)=FVAR(1)
5.a Free rotating group:
 C201(C202,C203,C204,C205,C206,F207,F208,F209,F210,F211)
5.b Aromatic/amide H refined with riding coordinates:
 C00C(H00C), C00I(H00I), C00L(H00L), C00Q(H00Q)
5.c Fitted hexagon refined as free rotating group:
 C106(C101,C102,C103,C104,C105)
5.d Idealised Me refined as rotating group:
 C010(H01A,H01B,H01C)
;
_olex2_submission_special_instructions 'No special instructions were received'
_oxdiff_exptl_absorpt_empirical_details
;
Empirical correction (ABSPACK) includes:
- Absorption correction using spherical harmonics
- Frame scaling
;
_oxdiff_exptl_absorpt_empirical_full_max 1.540
_oxdiff_exptl_absorpt_empirical_full_min 0.514

loop_
_space_group_symop_operation_xyz
'x, y, z'
'-x+1/2, y+1/2, -z+1/2'
'-x, -y, -z'
'x-1/2, -y-1/2, z-1/2'

loop_
_atom_site_label
_atom_site_type_symbol
_atom_site_fract_x
_atom_site_fract_y
_atom_site_fract_z
_atom_site_U_iso_or_equiv
_atom_site_adp_type
_atom_site_occupancy
_atom_site_site_symmetry_order
_atom_site_calc_flag
_atom_site_refinement_flags_posn
_atom_site_refinement_flags_adp
_atom_site_refinement_flags_occupancy
_atom_site_disorder_assembly
_atom_site_disorder_group
Cu01 Cu 0.5000 0.5000 0.5000 0.0578(3) Uani 1 2 d S TU P . .
F002 F 0.1479(2) 0.2465(3) 0.2534(2) 0.0741(8) Uani 1 1 d . U . . .
F003 F 0.2540(3) 0.5411(3) 0.0947(2) 0.0857(10) Uani 1 1 d . U . . .
F004 F -0.0249(2) 0.2027(3) 0.0837(3) 0.0910(10) Uani 1 1 d . U . . .
F005 F 0.0880(3) 0.4870(3) -0.0773(2) 0.0999(12) Uani 1 1 d . U . . .
F006 F -0.0551(3) 0.3218(3) -0.0825(2) 0.1062(13) Uani 1 1 d . U . . .
F107 F 0.2163(10) 0.8269(12) 0.5387(11) 0.088(3) Uani 0.514(16) 1 d . U . A 1
N008 N 0.5097(3) 0.5747(4) 0.6240(2) 0.0607(10) Uani 1 1 d . U . . .
N009 N 0.3414(3) 0.5203(4) 0.4389(2) 0.0593(10) Uani 1 1 d . U . . .
C00A C 0.2958(4) 0.4303(5) 0.2773(3) 0.0590(12) Uani 1 1 d . U . . .
C106 C 0.2263(9) 0.5587(12) 0.6728(8) 0.089(4) Uani 0.514(16) 1 d . U . A 1
C101 C 0.2484(7) 0.6419(11) 0.6159(7) 0.068(3) Uani 0.514(16) 1 d G U . A 1
C102 C 0.1982(8) 0.7522(10) 0.5971(8) 0.076(3) Uani 0.514(16) 1 d G U . A 1
C103 C 0.1260(8) 0.7792(13) 0.6352(10) 0.109(4) Uani 0.514(16) 1 d G U . A 1
C104 C 0.1039(7) 0.6959(17) 0.6921(8) 0.110(5) Uani 0.514(16) 1 d G U . A 1
C105 C 0.1541(9) 0.5857(16) 0.7109(7) 0.112(4) Uani 0.514(16) 1 d G U . A 1
C00C C 0.1630(4) 0.5169(5) 0.3295(3) 0.0639(12) Uani 1 1 d . U . . .
H00C H 0.1009 0.5045 0.2720 0.077 Uiso 1 1 calc R . . . .
C00D C 0.2691(3) 0.4870(4) 0.3454(3) 0.0577(11) Uani 1 1 d . U . . .
C00E C 0.6024(4) 0.5975(5) 0.7084(3) 0.0607(12) Uani 1 1 d . U . . .
C00F C 0.4285(4) 0.6168(5) 0.6423(3) 0.0669(13) Uani 1 1 d . U . . .
C00G C 0.3211(4) 0.6122(6) 0.5771(3) 0.0688(13) Uani 1 1 d . U . . .
C00H C 0.1343(4) 0.3089(5) 0.1740(3) 0.0631(12) Uani 1 1 d . U . . .
C00I C 0.5751(4) 0.6578(5) 0.7791(3) 0.0709(14) Uani 1 1 d . U . . .
H00I H 0.6231 0.6840 0.8413 0.085 Uiso 1 1 calc R . . . .
C00J C 0.2056(3) 0.3973(5) 0.1802(3) 0.0603(11) Uani 1 1 d . U . . .
C00K C 0.2811(4) 0.5677(5) 0.4809(3) 0.0644(12) Uani 1 1 d . U . . .
C00L C 0.1700(4) 0.5660(5) 0.4132(3) 0.0671(13) Uani 1 1 d . U . . .
H00L H 0.1137 0.5937 0.4252 0.081 Uiso 1 1 calc R . . . .
C00M C 0.0464(4) 0.2844(5) 0.0854(4) 0.0733(13) Uani 1 1 d . U . . .
C00O C 0.1885(4) 0.4548(5) 0.0941(3) 0.0692(13) Uani 1 1 d . U . . .
C00P C 0.0310(4) 0.3423(6) 0.0030(4) 0.0783(15) Uani 1 1 d . U . . .
C00Q C 0.4689(4) 0.6697(6) 0.7397(3) 0.0776(16) Uani 1 1 d . U . . .
H00Q H 0.4292 0.7048 0.7689 0.093 Uiso 1 1 calc R . . . .
C00R C 0.1018(5) 0.4279(6) 0.0048(3) 0.0781(15) Uani 1 1 d . U . . .
F108 F 0.0765(7) 0.8901(14) 0.6090(10) 0.126(4) Uani 0.514(16) 1 d . U . A 1
N00U N 0.0598(5) 0.3175(7) 0.5644(5) 0.123(2) Uani 1 1 d . U . . .
C00V C 0.1263(5) 0.2908(6) 0.5461(4) 0.0840(16) Uani 1 1 d . U . . .
F110 F 0.1347(10) 0.5123(18) 0.7689(8) 0.146(5) Uani 0.514(16) 1 d . U . A 1
C010 C 0.2117(7) 0.2611(9) 0.5224(6) 0.126(3) Uani 1 1 d . U . . .
H01A H 0.1849 0.2521 0.4523 0.189 Uiso 1 1 calc GR . . . .
H01B H 0.2437 0.1878 0.5543 0.189 Uiso 1 1 calc GR . . . .
H01C H 0.2641 0.3233 0.5447 0.189 Uiso 1 1 calc GR . . . .
F111 F 0.2729(9) 0.4538(13) 0.6962(8) 0.102(3) Uani 0.514(16) 1 d . U . A 1
F109 F 0.0377(8) 0.727(2) 0.7276(9) 0.156(6) Uani 0.514(16) 1 d . U . A 1
C201 C 0.2347(6) 0.6774(9) 0.6097(6) 0.077(3) Uani 0.486(16) 1 d . U . A 2
C202 C 0.1970(6) 0.7926(10) 0.5832(6) 0.080(4) Uani 0.486(16) 1 d G U . A 2
C203 C 0.1263(5) 0.8408(11) 0.6162(5) 0.091(4) Uani 0.486(16) 1 d G U . A 2
C204 C 0.0933(5) 0.7738(12) 0.6756(5) 0.102(4) Uani 0.486(16) 1 d G U . A 2
C205 C 0.1311(6) 0.6586(11) 0.7020(5) 0.092(4) Uani 0.486(16) 1 d G U . A 2
C206 C 0.2018(7) 0.6104(9) 0.6691(5) 0.082(3) Uani 0.486(16) 1 d G U . A 2
F207 F 0.2276(9) 0.8599(10) 0.5275(8) 0.092(4) Uani 0.486(16) 1 d G U . A 2
F208 F 0.0964(8) 0.9548(12) 0.5858(6) 0.122(4) Uani 0.486(16) 1 d G U . A 2
F209 F 0.0201(6) 0.8308(15) 0.7034(7) 0.139(5) Uani 0.486(16) 1 d G U . A 2
F210 F 0.0956(9) 0.6013(13) 0.7587(6) 0.136(5) Uani 0.486(16) 1 d G U . A 2
F211 F 0.2391(10) 0.5041(9) 0.6980(7) 0.101(4) Uani 0.486(16) 1 d G U . A 2

loop_
_atom_site_aniso_label
_atom_site_aniso_U_11
_atom_site_aniso_U_22
_atom_site_aniso_U_33
_atom_site_aniso_U_23
_atom_site_aniso_U_13
_atom_site_aniso_U_12
Cu01 0.0463(4) 0.0880(6) 0.0258(3) 0.0008(3) 0.0031(3) -0.0155(4)
F002 0.0647(17) 0.082(2) 0.0631(17) 0.0013(14) 0.0163(14) -0.0103(14)
F003 0.099(2) 0.100(2) 0.0429(14) 0.0060(15) 0.0163(14) -0.0154(19)
F004 0.0596(17) 0.094(2) 0.097(2) -0.0318(18) 0.0134(16) -0.0161(16)
F005 0.114(3) 0.123(3) 0.0336(13) 0.0066(15) 0.0047(15) 0.022(2)
F006 0.078(2) 0.117(3) 0.0633(18) -0.0308(18) -0.0261(15) 0.0158(19)
F107 0.070(5) 0.100(6) 0.096(8) -0.002(5) 0.039(5) 0.003(4)
N008 0.0473(18) 0.094(3) 0.0286(14) -0.0004(16) 0.0054(13) -0.0215(19)
N009 0.0498(19) 0.086(3) 0.0284(14) 0.0003(15) 0.0046(13) -0.0146(17)
C00A 0.053(2) 0.078(3) 0.0288(16) 0.0026(18) 0.0020(16) -0.014(2)
C106 0.071(7) 0.140(9) 0.059(7) 0.008(6) 0.032(6) -0.004(6)
C101 0.045(5) 0.117(7) 0.030(4) -0.015(4) 0.006(4) -0.019(4)
C102 0.044(5) 0.117(7) 0.057(7) -0.021(5) 0.013(5) -0.017(5)
C103 0.055(6) 0.181(10) 0.092(8) -0.053(6) 0.032(6) -0.021(6)
C104 0.059(7) 0.193(11) 0.086(8) -0.045(7) 0.037(7) -0.018(6)
C105 0.081(7) 0.202(11) 0.068(7) -0.019(7) 0.045(6) -0.017(7)
C00C 0.052(2) 0.087(4) 0.0357(18) -0.001(2) 0.0036(16) -0.012(2)
C00D 0.049(2) 0.078(3) 0.0304(16) 0.0039(18) 0.0031(15) -0.014(2)
C00E 0.052(2) 0.087(3) 0.0292(17) -0.0008(19) 0.0046(16) -0.017(2)
C00F 0.050(2) 0.109(4) 0.0338(18) -0.005(2) 0.0109(16) -0.026(2)
C00G 0.050(2) 0.114(4) 0.0375(19) -0.007(2) 0.0142(17) -0.022(2)
C00H 0.052(2) 0.075(3) 0.046(2) -0.007(2) 0.0066(18) -0.001(2)
C00I 0.056(2) 0.111(4) 0.0333(19) -0.009(2) 0.0071(18) -0.021(3)
C00J 0.050(2) 0.078(3) 0.0344(18) -0.0035(18) 0.0008(16) -0.005(2)
C00K 0.054(2) 0.095(4) 0.0340(18) 0.000(2) 0.0096(16) -0.017(2)
C00L 0.050(2) 0.097(4) 0.042(2) -0.004(2) 0.0085(17) -0.013(2)
C00M 0.052(3) 0.082(3) 0.062(3) -0.018(2) 0.003(2) -0.005(2)
C00O 0.069(3) 0.082(3) 0.0369(19) -0.001(2) 0.0049(19) -0.003(2)
C00P 0.064(3) 0.092(4) 0.046(2) -0.016(2) -0.007(2) 0.008(2)
C00Q 0.059(3) 0.128(5) 0.038(2) -0.014(2) 0.0143(19) -0.019(3)
C00R 0.077(3) 0.096(4) 0.0338(19) -0.002(2) -0.0013(19) 0.014(3)
F108 0.067(5) 0.190(9) 0.139(8) -0.062(6) 0.061(5) -0.005(5)
N00U 0.081(4) 0.194(7) 0.102(4) -0.035(4) 0.047(3) -0.021(4)
C00V 0.081(4) 0.103(5) 0.068(3) -0.011(3) 0.032(3) -0.006(3)
F110 0.117(7) 0.259(13) 0.096(6) 0.013(7) 0.077(6) -0.021(8)
C010 0.127(6) 0.169(8) 0.106(6) 0.028(5) 0.072(5) 0.058(6)
F111 0.093(6) 0.141(8) 0.078(5) 0.028(5) 0.044(4) -0.004(5)
F109 0.081(6) 0.285(16) 0.125(8) -0.074(9) 0.067(6) -0.012(8)
C201 0.047(6) 0.139(8) 0.039(6) -0.005(5) 0.013(5) -0.016(5)
C202 0.058(7) 0.152(8) 0.030(5) 0.005(6) 0.019(5) 0.000(6)
C203 0.046(6) 0.177(9) 0.050(5) -0.012(6) 0.019(5) -0.006(6)
C204 0.071(7) 0.187(10) 0.064(6) -0.025(6) 0.046(6) -0.024(6)
C205 0.055(6) 0.169(9) 0.058(7) -0.033(6) 0.030(6) -0.038(6)
C206 0.060(6) 0.138(8) 0.048(5) -0.018(5) 0.023(5) -0.034(5)
F207 0.080(7) 0.154(10) 0.048(4) 0.024(6) 0.033(4) 0.025(6)
F208 0.084(7) 0.199(9) 0.087(6) 0.014(6) 0.039(5) 0.021(6)
F209 0.098(6) 0.226(13) 0.129(8) -0.038(8) 0.082(6) -0.015(7)
F210 0.123(10) 0.210(12) 0.113(7) -0.032(7) 0.085(7) -0.067(9)
F211 0.107(8) 0.129(8) 0.078(6) -0.011(5) 0.050(6) -0.035(6)

loop_
_atom_type_symbol
_atom_type_description
_atom_type_scat_dispersion_real
_atom_type_scat_dispersion_imag
_atom_type_scat_source
C C 0.0033 0.0016 'International Tables Vol C Tables 4.2.6.8 and 6.1.1.4'
H H 0.0000 0.0000 'International Tables Vol C Tables 4.2.6.8 and 6.1.1.4'
Cu Cu 0.3201 1.2651 'International Tables Vol C Tables 4.2.6.8 and 6.1.1.4'
F F 0.0171 0.0103 'International Tables Vol C Tables 4.2.6.8 and 6.1.1.4'
N N 0.0061 0.0033 'International Tables Vol C Tables 4.2.6.8 and 6.1.1.4'

loop_
_geom_angle_atom_site_label_1
_geom_angle_atom_site_label_2
_geom_angle_atom_site_label_3
_geom_angle
_geom_angle_site_symmetry_1
_geom_angle_site_symmetry_3
_geom_angle_publ_flag
N008 Cu01 N008 180.0 . 3_666 ?
N008 Cu01 N009 90.34(15) 3_666 . ?
N008 Cu01 N009 89.66(15) 3_666 3_666 ?
N008 Cu01 N009 89.66(15) . . ?
N008 Cu01 N009 90.34(15) . 3_666 ?
N009 Cu01 N009 180.0 . 3_666 ?
C00E N008 Cu01 126.4(3) . . ?
C00F N008 Cu01 127.7(3) . . ?
C00F N008 C00E 105.9(4) . . ?
C00D N009 Cu01 127.4(3) . . ?
C00K N009 Cu01 127.7(3) . . ?
C00K N009 C00D 104.8(4) . . ?
C00D C00A C00J 116.9(4) . . ?
C00E C00A C00D 125.3(4) 3_666 . ?
C00E C00A C00J 117.7(4) 3_666 . ?
C101 C106 C105 120.0 . . ?
F111 C106 C101 123.5(7) . . ?
F111 C106 C105 116.5(7) . . ?
C106 C101 C00G 119.1(7) . . ?
C102 C101 C106 120.0 . . ?
C102 C101 C00G 120.9(7) . . ?
F107 C102 C101 118.7(7) . . ?
F107 C102 C103 121.2(7) . . ?
C103 C102 C101 120.0 . . ?
C102 C103 F108 115.8(9) . . ?
C104 C103 C102 120.0 . . ?
C104 C103 F108 124.1(8) . . ?
C103 C104 C105 120.0 . . ?
F109 C104 C103 117.2(12) . . ?
F109 C104 C105 122.7(12) . . ?
C104 C105 C106 120.0 . . ?
F110 C105 C106 122.1(10) . . ?
F110 C105 C104 117.8(10) . . ?
C00D C00C H00C 126.5 . . ?
C00L C00C H00C 126.5 . . ?
C00L C00C C00D 107.0(4) . . ?
N009 C00D C00A 124.6(4) . . ?
N009 C00D C00C 110.5(4) . . ?
C00A C00D C00C 124.9(4) . . ?
N008 C00E C00I 108.9(4) . . ?
C00A C00E N008 125.9(4) 3_666 . ?
C00A C00E C00I 125.1(4) 3_666 . ?
N008 C00F C00G 125.4(4) . . ?
N008 C00F C00Q 110.8(4) . . ?
C00G C00F C00Q 123.8(5) . . ?
C00F C00G C101 116.4(6) . . ?
C00F C00G C00K 124.6(5) . . ?
C00F C00G C201 118.1(5) . . ?
C00K C00G C101 118.6(6) . . ?
C00K C00G C201 116.9(5) . . ?
F002 C00H C00J 120.3(4) . . ?
F002 C00H C00M 118.6(5) . . ?
C00J C00H C00M 121.1(5) . . ?
C00E C00I H00I 125.8 . . ?
C00Q C00I C00E 108.3(4) . . ?
C00Q C00I H00I 125.8 . . ?
C00H C00J C00A 121.1(4) . . ?
C00O C00J C00A 122.1(4) . . ?
C00O C00J C00H 116.8(4) . . ?
N009 C00K C00G 124.9(4) . . ?
N009 C00K C00L 111.0(4) . . ?
C00G C00K C00L 124.1(5) . . ?
C00C C00L C00K 106.7(5) . . ?
C00C C00L H00L 126.7 . . ?
C00K C00L H00L 126.7 . . ?
F004 C00M C00H 119.3(5) . . ?
C00P C00M F004 119.9(5) . . ?
C00P C00M C00H 120.9(5) . . ?
F003 C00O C00J 120.1(4) . . ?
F003 C00O C00R 118.0(5) . . ?
C00J C00O C00R 122.0(5) . . ?
F006 C00P C00R 118.3(5) . . ?
C00M C00P F006 121.6(6) . . ?
C00M C00P C00R 120.1(4) . . ?
C00F C00Q H00Q 127.0 . . ?
C00I C00Q C00F 106.0(5) . . ?
C00I C00Q H00Q 127.0 . . ?
F005 C00R C00O 119.9(6) . . ?
F005 C00R C00P 121.1(4) . . ?
C00P C00R C00O 119.1(5) . . ?
N00U C00V C010 178.0(9) . . ?
C00V C010 H01A 109.5 . . ?
C00V C010 H01B 109.5 . . ?
C00V C010 H01C 109.5 . . ?
H01A C010 H01B 109.5 . . ?
H01A C010 H01C 109.5 . . ?
H01B C010 H01C 109.5 . . ?
C202 C201 C00G 124.2(4) . . ?
C206 C201 C00G 115.8(4) . . ?
C206 C201 C202 120.0 . . ?
C201 C202 C203 120.0 . . ?
F207 C202 C201 121.7 . . ?
F207 C202 C203 118.3 . . ?
C202 C203 C204 120.0 . . ?
F208 C203 C202 114.1 . . ?
F208 C203 C204 125.9 . . ?
C203 C204 F209 115.3 . . ?
C205 C204 C203 120.0 . . ?
C205 C204 F209 124.7 . . ?
C206 C205 C204 120.0 . . ?
F210 C205 C204 115.9 . . ?
F210 C205 C206 124.1 . . ?
C201 C206 C205 120.0 . . ?
F211 C206 C201 121.2 . . ?
F211 C206 C205 118.7 . . ?

loop_
_geom_bond_atom_site_label_1
_geom_bond_atom_site_label_2
_geom_bond_distance
_geom_bond_site_symmetry_2
_geom_bond_publ_flag
Cu01 N008 1.996(4) . ?
Cu01 N008 1.996(4) 3_666 ?
Cu01 N009 2.002(4) 3_666 ?
Cu01 N009 2.002(4) . ?
F002 C00H 1.326(6) . ?
F003 C00O 1.329(6) . ?
F004 C00M 1.344(6) . ?
F005 C00R 1.340(6) . ?
F006 C00P 1.344(5) . ?
F107 C102 1.316(13) . ?
N008 C00E 1.385(5) . ?
N008 C00F 1.360(6) . ?
N009 C00D 1.378(5) . ?
N009 C00K 1.359(6) . ?
C00A C00D 1.388(7) . ?
C00A C00E 1.375(7) 3_666 ?
C00A C00J 1.501(5) . ?
C106 C101 1.3900 . ?
C106 C105 1.3900 . ?
C106 F111 1.318(13) . ?
C101 C102 1.3900 . ?
C101 C00G 1.411(8) . ?
C102 C103 1.3900 . ?
C103 C104 1.3900 . ?
C103 F108 1.397(14) . ?
C104 C105 1.3900 . ?
C104 F109 1.300(10) . ?
C105 F110 1.312(12) . ?
C00C H00C 0.9300 . ?
C00C C00D 1.430(7) . ?
C00C C00L 1.339(7) . ?
C00E C00A 1.375(7) 3_666 ?
C00E C00I 1.443(7) . ?
C00F C00G 1.387(6) . ?
C00F C00Q 1.450(6) . ?
C00G C00K 1.398(6) . ?
C00G C201 1.655(9) . ?
C00H C00J 1.378(7) . ?
C00H C00M 1.391(6) . ?
C00I H00I 0.9300 . ?
C00I C00Q 1.339(7) . ?
C00J C00O 1.372(7) . ?
C00K C00L 1.436(6) . ?
C00L H00L 0.9300 . ?
C00M C00P 1.332(8) . ?
C00O C00R 1.394(6) . ?
C00P C00R 1.370(9) . ?
C00Q H00Q 0.9300 . ?
N00U C00V 1.115(8) . ?
C00V C010 1.422(9) . ?
C010 H01A 0.9600 . ?
C010 H01B 0.9600 . ?
C010 H01C 0.9600 . ?
C201 C202 1.3899 . ?
C201 C206 1.3899 . ?
C202 C203 1.3899 . ?
C202 F207 1.3301 . ?
C203 C204 1.3901 . ?
C203 F208 1.3636 . ?
C204 C205 1.3899 . ?
C204 F209 1.4123 . ?
C205 C206 1.3899 . ?
C205 F210 1.3240 . ?
C206 F211 1.3012 . ?
